data_7151303
loop_
_publ_author_name
'Rudzevich, Yuliya'
'Rudzevich, Valentyn'
'Schollmeyer, Dieter'
'Thondorf, Iris'
'B\"ohmer, Volker'

_publ_section_title
;
 Hydrogen bonding in dimers of tritolyl and tritosylurea derivatives of
 triphenylmethanes.
;
_journal_issue 21
_journal_name_full 'Organic &amp; biomolecular chemistry'
_journal_page_first 3938
_journal_page_last 3944
_journal_paper_doi 10.1039/b609707c
_journal_volume 4
_journal_year 2006
_chemical_formula_sum 'C63 H78 Cl6 N6 O12 S3'
_chemical_formula_weight 1420.19
_chemical_name_systematic
;
?
;
_space_group_IT_number 2
_symmetry_cell_setting triclinic
_symmetry_space_group_name_Hall '-P 1'
_symmetry_space_group_name_H-M 'P -1'
_atom_sites_solution_hydrogens geom
_atom_sites_solution_primary direct
_atom_sites_solution_secondary difmap
_audit_creation_method SHELXL-97
_cell_angle_alpha 67.8510(10)
_cell_angle_beta 70.2640(10)
_cell_angle_gamma 80.3860(10)
_cell_formula_units_Z 2
_cell_length_a 14.3620(6)
_cell_length_b 14.7300(6)
_cell_length_c 18.9930(6)
_cell_measurement_temperature 120(2)
_cell_volume 3499.3(2)
_computing_structure_refinement 'SHELXL-97 (Sheldrick, 1997)'
_computing_structure_solution 'SIR-92 (Altomare, 1994)'
_diffrn_ambient_temperature 120(2)
_diffrn_measured_fraction_theta_full 0.977
_diffrn_measured_fraction_theta_max 0.977
_diffrn_measurement_device '\k-geometry diffractometer'
_diffrn_measurement_device_type 'Kappa CCD'
_diffrn_measurement_method 'CCD Scan'
_diffrn_radiation_monochromator graphite
_diffrn_radiation_type MoK\a
_diffrn_radiation_wavelength 0.71073
_diffrn_reflns_av_R_equivalents 0.1462
_diffrn_reflns_av_sigmaI/netI 0.1075
_diffrn_reflns_limit_h_max 17
_diffrn_reflns_limit_h_min -18
_diffrn_reflns_limit_k_max 18
_diffrn_reflns_limit_k_min -19
_diffrn_reflns_limit_l_max 24
_diffrn_reflns_limit_l_min -24
_diffrn_reflns_number 62249
_diffrn_reflns_theta_full 27.50
_diffrn_reflns_theta_max 27.50
_diffrn_reflns_theta_min 4.04
_diffrn_source 'sealed Tube'
_exptl_absorpt_coefficient_mu 0.397
_exptl_absorpt_correction_T_max 0.9429
_exptl_absorpt_correction_T_min 0.8769
_exptl_absorpt_correction_type none
_exptl_absorpt_process_details 'Corinc (Drager, 1971)'
_exptl_crystal_colour colourless
_exptl_crystal_density_diffrn 1.348
_exptl_crystal_density_method 'not measured'
_exptl_crystal_description needle
_exptl_crystal_F_000 1488
_exptl_crystal_size_max 0.34
_exptl_crystal_size_mid 0.23
_exptl_crystal_size_min 0.15
_refine_diff_density_max 1.434
_refine_diff_density_min -0.779
_refine_diff_density_rms 0.090
_refine_ls_extinction_method none
_refine_ls_goodness_of_fit_ref 1.039
_refine_ls_hydrogen_treatment constr
_refine_ls_matrix_type full
_refine_ls_number_parameters 847
_refine_ls_number_reflns 15692
_refine_ls_number_restraints 66
_refine_ls_restrained_S_all 1.166
_refine_ls_R_factor_all 0.1602
_refine_ls_R_factor_gt 0.0909
_refine_ls_shift/su_max 0.001
_refine_ls_shift/su_mean 0.000
_refine_ls_structure_factor_coef Fsqd
_refine_ls_weighting_details 'calc w=1/[\s^2^(Fo^2^)+(0.1309P)^2^+5.0895P] where P=(Fo^2^+2Fc^2^)/3'
_refine_ls_weighting_scheme calc
_refine_ls_wR_factor_obs 0.2362
_refine_ls_wR_factor_ref 0.2816
_reflns_number_gt 8539
_reflns_number_total 15692
_reflns_threshold_expression >2sigma(I)
_cod_data_source_file b609707c.txt
_cod_data_source_block 3b
_cod_database_code 7151303

loop_
_symmetry_equiv_pos_as_xyz
'x, y, z'
'-x, -y, -z'

loop_
_atom_site_label
_atom_site_type_symbol
_atom_site_fract_x
_atom_site_fract_y
_atom_site_fract_z
_atom_site_U_iso_or_equiv
_atom_site_adp_type
_atom_site_occupancy
_atom_site_symmetry_multiplicity
_atom_site_calc_flag
_atom_site_refinement_flags
_atom_site_disorder_assembly
_atom_site_disorder_group
S1 S 0.76227(11) 0.86515(10) 0.35556(10) 0.0479(4) Uani 1 1 d . . .
S2 S 0.23404(11) 0.47336(10) 0.79990(8) 0.0397(3) Uani 1 1 d . . .
S3 S 0.76400(10) 0.16991(9) 0.55505(9) 0.0359(3) Uani 1 1 d . . .
O1 O 0.2670(3) 0.7088(3) 0.2346(2) 0.0383(8) Uani 1 1 d . . .
O2 O 0.1958(3) 0.3988(2) 0.3601(2) 0.0385(9) Uani 1 1 d . . .
O3 O 0.4355(3) 0.4679(3) 0.1875(2) 0.0459(10) Uani 1 1 d . . .
O4 O 0.5536(3) 0.8354(2) 0.3712(2) 0.0391(9) Uani 1 1 d . . .
O5 O 0.1892(3) 0.3891(2) 0.6948(2) 0.0401(9) Uani 1 1 d . . .
O6 O 0.7149(3) 0.2882(2) 0.4058(2) 0.0385(8) Uani 1 1 d . . .
O7 O 0.8620(3) 0.8303(3) 0.3533(3) 0.0588(12) Uani 1 1 d . . .
O8 O 0.7441(3) 0.9532(3) 0.2944(3) 0.0579(12) Uani 1 1 d . . .
O9 O 0.2775(3) 0.3763(3) 0.8129(2) 0.0482(10) Uani 1 1 d . . .
O10 O 0.2772(3) 0.5445(3) 0.8121(2) 0.0468(10) Uani 1 1 d . . .
O12 O 0.8048(3) 0.2622(2) 0.5343(2) 0.0408(9) Uani 1 1 d . . .
O13 O 0.7397(3) 0.1035(3) 0.6358(2) 0.0429(9) Uani 1 1 d . . .
N1 N 0.6084(3) 0.7212(3) 0.3092(3) 0.0349(10) Uani 1 1 d . . .
H1N H 0.6604 0.6873 0.2878 0.042 Uiso 1 1 d R . .
N2 N 0.7129(3) 0.7719(3) 0.3552(3) 0.0404(11) Uani 1 1 d . . .
H2N H 0.7531 0.7250 0.3405 0.048 Uiso 1 1 d R . .
N3 N 0.1973(3) 0.5381(3) 0.5942(3) 0.0350(10) Uani 1 1 d . . .
H3N H 0.2167 0.6032 0.5807 0.042 Uiso 1 1 d R . .
N4 N 0.2353(4) 0.5238(3) 0.7060(3) 0.0409(11) Uani 1 1 d . . .
H4N H 0.2580 0.5814 0.6839 0.049 Uiso 1 1 d R . .
N5 N 0.5498(3) 0.2544(3) 0.4599(3) 0.0341(9) Uani 1 1 d . . .
H5N H 0.4985 0.2310 0.5140 0.041 Uiso 1 1 d R . .
N6 N 0.6563(3) 0.1898(3) 0.5360(3) 0.0355(10) Uani 1 1 d . . .
H6N H 0.6064 0.1858 0.5803 0.043 Uiso 1 1 d R . .
C1 C 0.3453(4) 0.5268(3) 0.3214(3) 0.0327(11) Uani 1 1 d . . .
H1 H 0.3143 0.5337 0.2797 0.039 Uiso 1 1 calc R . .
C2 C 0.3922(4) 0.6245(3) 0.2982(3) 0.0320(11) Uani 1 1 d . . .
C3 C 0.3496(4) 0.7121(4) 0.2562(3) 0.0345(11) Uani 1 1 d . . .
C4 C 0.3917(4) 0.8034(4) 0.2307(3) 0.0399(12) Uani 1 1 d . . .
C5 C 0.4763(4) 0.8054(4) 0.2506(3) 0.0389(12) Uani 1 1 d . . .
H5 H 0.5052 0.8661 0.2352 0.047 Uiso 1 1 calc R . .
C6 C 0.5186(4) 0.7188(4) 0.2930(3) 0.0364(12) Uani 1 1 d . . .
C7 C 0.4780(4) 0.6300(3) 0.3153(3) 0.0335(11) Uani 1 1 d . . .
H7 H 0.5089 0.5715 0.3428 0.040 Uiso 1 1 calc R . .
C8 C 0.3484(5) 0.8967(4) 0.1815(4) 0.0528(16) Uani 1 1 d . . .
H8A H 0.3350 0.8853 0.1383 0.079 Uiso 1 1 calc R . .
H8B H 0.3957 0.9487 0.1589 0.079 Uiso 1 1 calc R . .
H8C H 0.2866 0.9167 0.2155 0.079 Uiso 1 1 calc R . .
C9 C 0.6195(4) 0.7797(3) 0.3451(3) 0.0366(12) Uani 1 1 d . . .
C10 C 0.6996(4) 0.8781(4) 0.4484(4) 0.0430(14) Uani 1 1 d . . .
C11 C 0.7088(4) 0.8049(4) 0.5171(4) 0.0465(15) Uani 1 1 d . . .
H11 H 0.7452 0.7455 0.5145 0.056 Uiso 1 1 calc R . .
C12 C 0.6650(4) 0.8175(4) 0.5900(4) 0.0492(15) Uani 1 1 d . . .
H12 H 0.6714 0.7667 0.6374 0.059 Uiso 1 1 calc R . .
C13 C 0.6112(4) 0.9052(4) 0.5944(4) 0.0471(15) Uani 1 1 d . . .
C14 C 0.6038(4) 0.9785(4) 0.5234(4) 0.0493(16) Uani 1 1 d . . .
H14 H 0.5676 1.0381 0.5254 0.059 Uiso 1 1 calc R . .
C15 C 0.6476(4) 0.9666(4) 0.4507(4) 0.0477(15) Uani 1 1 d . . .
H15 H 0.6426 1.0175 0.4030 0.057 Uiso 1 1 calc R . .
C16 C 0.5645(5) 0.9202(5) 0.6725(4) 0.0593(18) Uani 1 1 d . . .
H16A H 0.5576 0.8564 0.7157 0.089 Uiso 1 1 calc R . .
H16B H 0.4990 0.9531 0.6740 0.089 Uiso 1 1 calc R . .
H16C H 0.6063 0.9608 0.6790 0.089 Uiso 1 1 calc R . .
C17 C 0.1739(4) 0.7321(4) 0.2855(4) 0.0459(14) Uani 1 1 d . . .
H17A H 0.1787 0.7923 0.2953 0.055 Uiso 1 1 calc R . .
H17B H 0.1565 0.6778 0.3374 0.055 Uiso 1 1 calc R . .
C18 C 0.0954(5) 0.7477(5) 0.2453(4) 0.0524(16) Uani 1 1 d . . .
H18A H 0.0298 0.7548 0.2832 0.063 Uiso 1 1 calc R . .
H18B H 0.0952 0.6889 0.2320 0.063 Uiso 1 1 calc R . .
C19 C 0.1101(6) 0.8378(5) 0.1694(5) 0.071(2) Uani 1 1 d . . .
H19A H 0.1707 0.8274 0.1282 0.085 Uiso 1 1 calc R . .
H19B H 0.1186 0.8959 0.1806 0.085 Uiso 1 1 calc R . .
C20 C 0.0148(9) 0.8575(8) 0.1366(7) 0.110(3) Uani 1 1 d U . .
H20A H 0.0043 0.7978 0.1285 0.132 Uiso 1 1 calc R . .
H20B H -0.0451 0.8711 0.1770 0.132 Uiso 1 1 calc R . .
C21 C 0.0286(14) 0.9372(14) 0.0644(11) 0.193(7) Uani 1 1 d U . .
H21A H -0.0256 0.9419 0.0426 0.290 Uiso 1 1 calc R . .
H21B H 0.0918 0.9272 0.0263 0.290 Uiso 1 1 calc R . .
H21C H 0.0292 0.9979 0.0740 0.290 Uiso 1 1 calc R . .
C22 C 0.2636(4) 0.5015(3) 0.4014(3) 0.0315(11) Uani 1 1 d . . .
C23 C 0.1894(4) 0.4375(3) 0.4178(3) 0.0343(11) Uani 1 1 d . . .
C24 C 0.1167(4) 0.4066(3) 0.4915(3) 0.0353(11) Uani 1 1 d . . .
C25 C 0.1194(4) 0.4404(3) 0.5507(3) 0.0354(12) Uani 1 1 d . . .
H25 H 0.0711 0.4207 0.6016 0.043 Uiso 1 1 calc R . .
C26 C 0.1923(4) 0.5026(3) 0.5353(3) 0.0342(11) Uani 1 1 d . . .
C27 C 0.2633(4) 0.5331(3) 0.4614(3) 0.0318(11) Uani 1 1 d . . .
H27 H 0.3121 0.5761 0.4519 0.038 Uiso 1 1 calc R . .
C28 C 0.0389(4) 0.3379(4) 0.5082(4) 0.0439(13) Uani 1 1 d . . .
H28A H 0.0297 0.2886 0.5616 0.066 Uiso 1 1 calc R . .
H28B H 0.0602 0.3053 0.4685 0.066 Uiso 1 1 calc R . .
H28C H -0.0237 0.3753 0.5052 0.066 Uiso 1 1 calc R . .
C29 C 0.2052(4) 0.4776(4) 0.6656(3) 0.0354(12) Uani 1 1 d . . .
C30 C 0.1080(4) 0.4663(4) 0.8558(3) 0.0372(12) Uani 1 1 d . . .
C31 C 0.0587(4) 0.5488(4) 0.8716(4) 0.0444(13) Uani 1 1 d . . .
H31 H 0.0925 0.6077 0.8522 0.053 Uiso 1 1 calc R . .
C32 C -0.0406(5) 0.5447(5) 0.9159(4) 0.0526(15) Uani 1 1 d . . .
H32 H -0.0749 0.6012 0.9268 0.063 Uiso 1 1 calc R . .
C33 C -0.0906(5) 0.4584(6) 0.9446(4) 0.0565(17) Uani 1 1 d . . .
C34 C -0.0391(5) 0.3770(6) 0.9282(4) 0.067(2) Uani 1 1 d . . .
H34 H -0.0724 0.3178 0.9479 0.081 Uiso 1 1 calc R . .
C35 C 0.0601(5) 0.3796(5) 0.8837(4) 0.0552(17) Uani 1 1 d . . .
H35 H 0.0945 0.3232 0.8726 0.066 Uiso 1 1 calc R . .
C36 C -0.2005(5) 0.4544(8) 0.9939(5) 0.082(3) Uani 1 1 d . . .
H36A H -0.2375 0.4282 0.9713 0.124 Uiso 1 1 calc R . .
H36B H -0.2270 0.5206 0.9925 0.124 Uiso 1 1 calc R . .
H36C H -0.2072 0.4118 1.0491 0.124 Uiso 1 1 calc R . .
C37 C 0.1355(6) 0.4495(5) 0.3081(4) 0.0592(18) Uani 1 1 d . . .
H37A H 0.1360 0.5214 0.2939 0.071 Uiso 1 1 calc R . .
H37B H 0.0663 0.4290 0.3343 0.071 Uiso 1 1 calc R . .
C38 C 0.1827(9) 0.4201(8) 0.2332(6) 0.105(3) Uani 1 1 d . . .
H38A H 0.1476 0.4588 0.1937 0.126 Uiso 1 1 calc R . .
H38B H 0.2521 0.4403 0.2101 0.126 Uiso 1 1 calc R . .
C39 C 0.1833(8) 0.3220(7) 0.2423(6) 0.096(3) Uani 1 1 d . . .
H39A H 0.1133 0.3087 0.2540 0.115 Uiso 1 1 calc R . .
H39B H 0.2009 0.2848 0.2920 0.115 Uiso 1 1 calc R . .
C40 C 0.2385(9) 0.2746(7) 0.1875(6) 0.102(3) Uani 1 1 d . . .
H40A H 0.3081 0.2921 0.1721 0.122 Uiso 1 1 calc R . .
H40B H 0.2167 0.3076 0.1393 0.122 Uiso 1 1 calc R . .
C41 C 0.2424(10) 0.1711(9) 0.2014(9) 0.136(5) Uani 1 1 d . . .
H41A H 0.3012 0.1543 0.1628 0.204 Uiso 1 1 calc R . .
H41B H 0.1829 0.1546 0.1954 0.204 Uiso 1 1 calc R . .
H41C H 0.2459 0.1339 0.2556 0.204 Uiso 1 1 calc R . .
C42 C 0.4230(4) 0.4416(4) 0.3227(3) 0.0337(11) Uani 1 1 d . . .
C43 C 0.4668(4) 0.4166(4) 0.2542(3) 0.0373(12) Uani 1 1 d . . .
C44 C 0.5348(4) 0.3371(4) 0.2527(3) 0.0375(12) Uani 1 1 d . . .
C45 C 0.5620(4) 0.2845(4) 0.3215(3) 0.0367(12) Uani 1 1 d . . .
H45 H 0.6083 0.2303 0.3220 0.044 Uiso 1 1 calc R . .
C46 C 0.5229(4) 0.3099(3) 0.3888(3) 0.0319(11) Uani 1 1 d . . .
C47 C 0.4522(3) 0.3874(3) 0.3901(3) 0.0297(10) Uani 1 1 d . . .
H47 H 0.4239 0.4031 0.4373 0.036 Uiso 1 1 calc R . .
C48 C 0.5770(4) 0.3096(4) 0.1797(4) 0.0447(14) Uani 1 1 d . . .
H48A H 0.5265 0.3213 0.1528 0.067 Uiso 1 1 calc R . .
H48B H 0.5984 0.2400 0.1948 0.067 Uiso 1 1 calc R . .
H48C H 0.6340 0.3494 0.1437 0.067 Uiso 1 1 calc R . .
C49 C 0.6443(4) 0.2485(3) 0.4625(3) 0.0331(11) Uani 1 1 d . . .
C50 C 0.8435(4) 0.1102(4) 0.4913(4) 0.0386(13) Uani 1 1 d . . .
C51 C 0.8442(4) 0.0074(4) 0.5163(4) 0.0397(13) Uani 1 1 d . . .
H51 H 0.8021 -0.0291 0.5668 0.048 Uiso 1 1 calc R . .
C52 C 0.9069(4) -0.0393(4) 0.4666(4) 0.0483(16) Uani 1 1 d . . .
H52 H 0.9072 -0.1088 0.4830 0.058 Uiso 1 1 calc R . .
C53 C 0.9698(4) 0.0122(4) 0.3928(4) 0.0489(16) Uani 1 1 d . . .
C54 C 0.9692(4) 0.1153(4) 0.3701(4) 0.0475(14) Uani 1 1 d . . .
H54 H 1.0127 0.1517 0.3203 0.057 Uiso 1 1 calc R . .
C55 C 0.9074(4) 0.1633(4) 0.4184(4) 0.0432(13) Uani 1 1 d . . .
H55 H 0.9080 0.2326 0.4024 0.052 Uiso 1 1 calc R . .
C56 C 1.0370(5) -0.0385(5) 0.3380(5) 0.064(2) Uani 1 1 d . . .
H56A H 1.1033 -0.0129 0.3173 0.096 Uiso 1 1 calc R . .
H56B H 1.0111 -0.0267 0.2936 0.096 Uiso 1 1 calc R . .
H56C H 1.0405 -0.1092 0.3673 0.096 Uiso 1 1 calc R . .
C57 C 0.4945(6) 0.5490(5) 0.1308(4) 0.0587(18) Uani 1 1 d . . .
H57A H 0.5550 0.5261 0.0964 0.070 Uiso 1 1 calc R . .
H57B H 0.5140 0.5846 0.1582 0.070 Uiso 1 1 calc R . .
C58 C 0.4257(9) 0.6173(6) 0.0796(5) 0.098(3) Uani 1 1 d . . .
H58A H 0.4120 0.5813 0.0497 0.118 Uiso 1 1 calc R . .
H58B H 0.3617 0.6304 0.1164 0.118 Uiso 1 1 calc R . .
C59 C 0.4658(10) 0.7091(7) 0.0243(7) 0.117(4) Uani 1 1 d . . .
H59A H 0.5249 0.6964 -0.0171 0.140 Uiso 1 1 calc R . .
H59B H 0.4879 0.7413 0.0528 0.140 Uiso 1 1 calc R . .
C60 C 0.3936(9) 0.7799(7) -0.0168(6) 0.100(3) Uani 1 1 d . . .
H60A H 0.3615 0.7449 -0.0371 0.120 Uiso 1 1 calc R . .
H60B H 0.3414 0.8046 0.0222 0.120 Uiso 1 1 calc R . .
C61 C 0.4479(12) 0.8651(9) -0.0850(8) 0.142(5) Uani 1 1 d . . .
H61A H 0.3999 0.9142 -0.1062 0.213 Uiso 1 1 calc R . .
H61B H 0.4928 0.8417 -0.1271 0.213 Uiso 1 1 calc R . .
H61C H 0.4862 0.8949 -0.0659 0.213 Uiso 1 1 calc R . .
C1L C 0.8725(5) 0.1320(5) 0.1831(4) 0.0603(18) Uani 1 1 d D . .
H1L H 0.8725 0.0606 0.2159 0.072 Uiso 1 1 calc R . .
Cl1L Cl 0.81184(14) 0.19785(14) 0.24684(13) 0.0725(6) Uani 1 1 d D . .
Cl2L Cl 0.81176(18) 0.14970(17) 0.11278(13) 0.0875(7) Uani 1 1 d D . .
Cl3L Cl 0.99695(16) 0.1661(2) 0.13550(18) 0.1085(9) Uani 1 1 d D . .
C5L C 0.6909(6) 0.8337(8) 0.0713(5) 0.117(4) Uani 1 1 d D . .
H5L H 0.6454 0.7833 0.1152 0.140 Uiso 1 1 d R A .
Cl6A Cl 0.7584(5) 0.8698(5) 0.1059(5) 0.123(2) Uani 0.50 1 d PDU A 1
Cl7A Cl 0.5939(7) 0.8891(7) 0.0282(6) 0.142(4) Uani 0.50 1 d PDU A 1
Cl8A Cl 0.8050(5) 0.8407(5) -0.0013(4) 0.1241(19) Uani 0.50 1 d PDU A 1
Cl6L Cl 0.7217(4) 0.9087(4) 0.1307(3) 0.0764(12) Uani 0.50 1 d PDU A 2
Cl7L Cl 0.6088(4) 0.9215(3) 0.0300(3) 0.0649(11) Uani 0.50 1 d PDU A 2
Cl8L Cl 0.7646(4) 0.7625(4) 0.0005(3) 0.1040(15) Uani 0.50 1 d PDU A 2

loop_
_atom_site_aniso_label
_atom_site_aniso_U_11
_atom_site_aniso_U_22
_atom_site_aniso_U_33
_atom_site_aniso_U_23
_atom_site_aniso_U_13
_atom_site_aniso_U_12
S1 0.0388(8) 0.0337(7) 0.0672(11) -0.0160(7) -0.0101(7) -0.0067(6)
S2 0.0424(8) 0.0410(7) 0.0332(7) -0.0136(6) -0.0058(6) -0.0051(6)
S3 0.0361(7) 0.0265(6) 0.0461(8) -0.0125(6) -0.0166(6) 0.0049(5)
O1 0.041(2) 0.0370(19) 0.037(2) -0.0117(16) -0.0183(17) 0.0096(16)
O2 0.045(2) 0.0330(18) 0.047(2) -0.0172(17) -0.0255(18) 0.0064(16)
O3 0.054(2) 0.054(2) 0.034(2) -0.0183(19) -0.0174(19) 0.0049(19)
O4 0.035(2) 0.0308(18) 0.048(2) -0.0130(17) -0.0102(17) 0.0018(15)
O5 0.050(2) 0.0264(17) 0.039(2) -0.0080(16) -0.0110(18) -0.0041(16)
O6 0.037(2) 0.0326(18) 0.043(2) -0.0106(16) -0.0121(18) 0.0008(15)
O7 0.031(2) 0.054(2) 0.094(4) -0.033(3) -0.013(2) -0.0064(18)
O8 0.060(3) 0.032(2) 0.065(3) -0.002(2) -0.012(2) -0.0118(19)
O9 0.051(2) 0.047(2) 0.043(2) -0.0157(19) -0.013(2) 0.0078(18)
O10 0.047(2) 0.056(2) 0.039(2) -0.0194(19) -0.0049(19) -0.0152(19)
O12 0.041(2) 0.0279(17) 0.057(3) -0.0176(17) -0.0168(19) 0.0007(15)
O13 0.041(2) 0.0368(19) 0.046(2) -0.0070(17) -0.0173(18) 0.0031(16)
N1 0.034(2) 0.027(2) 0.038(3) -0.0098(19) -0.0073(19) 0.0008(17)
N2 0.034(2) 0.030(2) 0.058(3) -0.018(2) -0.012(2) 0.0000(18)
N3 0.044(3) 0.0250(19) 0.034(2) -0.0118(18) -0.006(2) -0.0028(18)
N4 0.053(3) 0.037(2) 0.031(2) -0.012(2) -0.004(2) -0.014(2)
N5 0.034(2) 0.028(2) 0.036(2) -0.0075(18) -0.0099(19) 0.0018(17)
N6 0.034(2) 0.031(2) 0.037(3) -0.0104(19) -0.0090(19) 0.0037(18)
C1 0.039(3) 0.027(2) 0.034(3) -0.010(2) -0.016(2) 0.003(2)
C2 0.040(3) 0.025(2) 0.025(3) -0.0051(19) -0.008(2) 0.004(2)
C3 0.040(3) 0.034(3) 0.026(3) -0.011(2) -0.010(2) 0.006(2)
C4 0.048(3) 0.034(3) 0.030(3) -0.006(2) -0.010(2) 0.001(2)
C5 0.044(3) 0.030(2) 0.034(3) -0.005(2) -0.009(2) -0.002(2)
C6 0.036(3) 0.035(3) 0.032(3) -0.009(2) -0.008(2) 0.003(2)
C7 0.039(3) 0.027(2) 0.030(3) -0.007(2) -0.011(2) 0.005(2)
C8 0.060(4) 0.034(3) 0.049(4) 0.004(3) -0.021(3) 0.005(3)
C9 0.039(3) 0.024(2) 0.036(3) -0.002(2) -0.006(2) -0.006(2)
C10 0.033(3) 0.032(3) 0.069(4) -0.019(3) -0.020(3) -0.001(2)
C11 0.037(3) 0.028(3) 0.070(4) -0.016(3) -0.012(3) 0.001(2)
C12 0.040(3) 0.028(3) 0.078(5) -0.016(3) -0.020(3) 0.000(2)
C13 0.036(3) 0.039(3) 0.076(5) -0.028(3) -0.020(3) -0.002(2)
C14 0.045(3) 0.029(3) 0.092(5) -0.029(3) -0.040(3) 0.011(2)
C15 0.043(3) 0.032(3) 0.076(5) -0.020(3) -0.027(3) 0.001(2)
C16 0.052(4) 0.048(3) 0.084(5) -0.032(4) -0.017(4) -0.004(3)
C17 0.046(3) 0.047(3) 0.042(3) -0.013(3) -0.019(3) 0.011(3)
C18 0.052(4) 0.051(3) 0.062(4) -0.020(3) -0.035(3) 0.017(3)
C19 0.088(6) 0.066(4) 0.068(5) -0.024(4) -0.049(4) 0.025(4)
C20 0.124(4) 0.104(4) 0.109(4) -0.031(3) -0.046(3) -0.010(3)
C21 0.196(8) 0.194(8) 0.193(8) -0.068(4) -0.059(4) -0.012(3)
C22 0.030(2) 0.025(2) 0.038(3) -0.010(2) -0.013(2) 0.0047(19)
C23 0.039(3) 0.027(2) 0.041(3) -0.014(2) -0.020(2) 0.009(2)
C24 0.036(3) 0.024(2) 0.046(3) -0.011(2) -0.016(2) 0.004(2)
C25 0.037(3) 0.025(2) 0.037(3) -0.008(2) -0.006(2) 0.001(2)
C26 0.039(3) 0.024(2) 0.038(3) -0.014(2) -0.009(2) 0.004(2)
C27 0.034(3) 0.023(2) 0.039(3) -0.011(2) -0.013(2) 0.0028(19)
C28 0.044(3) 0.032(3) 0.057(4) -0.014(3) -0.019(3) -0.002(2)
C29 0.035(3) 0.032(3) 0.032(3) -0.015(2) 0.001(2) 0.001(2)
C30 0.040(3) 0.045(3) 0.028(3) -0.012(2) -0.009(2) -0.010(2)
C31 0.042(3) 0.050(3) 0.043(3) -0.017(3) -0.013(3) -0.004(3)
C32 0.049(4) 0.065(4) 0.046(4) -0.021(3) -0.015(3) -0.001(3)
C33 0.043(3) 0.096(5) 0.029(3) -0.019(3) -0.009(3) -0.012(3)
C34 0.057(4) 0.075(5) 0.060(5) -0.018(4) 0.000(4) -0.027(4)
C35 0.056(4) 0.048(3) 0.055(4) -0.019(3) -0.002(3) -0.016(3)
C36 0.049(4) 0.141(8) 0.047(4) -0.025(5) -0.002(3) -0.020(5)
C37 0.079(5) 0.054(4) 0.070(5) -0.034(4) -0.052(4) 0.025(3)
C38 0.138(9) 0.110(8) 0.108(8) -0.049(6) -0.094(7) 0.032(6)
C39 0.120(8) 0.101(7) 0.120(8) -0.077(6) -0.080(7) 0.040(6)
C40 0.146(10) 0.086(6) 0.104(8) -0.054(6) -0.064(7) 0.022(6)
C41 0.144(11) 0.116(9) 0.193(14) -0.079(9) -0.097(10) 0.039(8)
C42 0.035(3) 0.030(2) 0.034(3) -0.014(2) -0.008(2) 0.002(2)
C43 0.039(3) 0.040(3) 0.034(3) -0.014(2) -0.011(2) -0.003(2)
C44 0.033(3) 0.038(3) 0.045(3) -0.024(3) -0.006(2) -0.003(2)
C45 0.030(3) 0.034(3) 0.042(3) -0.017(2) -0.001(2) 0.001(2)
C46 0.030(2) 0.028(2) 0.038(3) -0.011(2) -0.013(2) 0.0011(19)
C47 0.029(2) 0.028(2) 0.034(3) -0.015(2) -0.008(2) 0.0024(19)
C48 0.042(3) 0.049(3) 0.046(4) -0.029(3) -0.005(3) 0.000(3)
C49 0.034(3) 0.021(2) 0.043(3) -0.012(2) -0.011(2) 0.0042(19)
C50 0.031(3) 0.034(3) 0.060(4) -0.022(3) -0.020(3) 0.006(2)
C51 0.032(3) 0.026(2) 0.067(4) -0.017(3) -0.022(3) 0.000(2)
C52 0.040(3) 0.033(3) 0.086(5) -0.031(3) -0.031(3) 0.010(2)
C53 0.036(3) 0.052(3) 0.078(5) -0.041(3) -0.024(3) 0.010(3)
C54 0.037(3) 0.046(3) 0.057(4) -0.023(3) -0.010(3) 0.004(2)
C55 0.035(3) 0.034(3) 0.057(4) -0.015(3) -0.012(3) 0.001(2)
C56 0.043(4) 0.070(4) 0.100(6) -0.057(4) -0.026(4) 0.013(3)
C57 0.092(5) 0.047(3) 0.038(4) -0.012(3) -0.024(4) -0.002(3)
C58 0.168(10) 0.075(6) 0.070(6) -0.006(5) -0.061(6) -0.044(6)
C59 0.182(12) 0.085(7) 0.109(8) -0.016(6) -0.090(9) -0.019(7)
C60 0.160(10) 0.085(6) 0.078(6) -0.041(5) -0.066(7) 0.030(6)
C61 0.224(16) 0.106(9) 0.137(11) -0.032(8) -0.121(12) 0.006(9)
C1L 0.057(4) 0.042(3) 0.065(5) -0.003(3) -0.012(3) -0.007(3)
Cl1L 0.0566(10) 0.0708(11) 0.0943(15) -0.0381(11) -0.0158(10) -0.0055(9)
Cl2L 0.0940(16) 0.0924(15) 0.0694(14) -0.0233(12) -0.0268(12) 0.0066(12)
Cl3L 0.0556(12) 0.1077(18) 0.134(2) -0.0363(17) 0.0072(13) -0.0196(12)
C5L 0.075(6) 0.154(10) 0.058(5) 0.010(6) -0.016(5) 0.038(6)
Cl6A 0.119(3) 0.108(3) 0.134(4) -0.036(3) -0.034(3) -0.009(2)
Cl7A 0.138(4) 0.145(5) 0.129(4) -0.032(3) -0.051(3) 0.016(3)
Cl8A 0.118(3) 0.139(3) 0.104(3) -0.042(2) -0.023(2) -0.002(3)
Cl6L 0.070(2) 0.081(2) 0.070(2) -0.0149(18) -0.0195(18) -0.0149(18)
Cl7L 0.084(2) 0.0535(18) 0.060(2) -0.0033(16) -0.0442(18) -0.0037(17)
Cl8L 0.095(3) 0.118(3) 0.076(2) -0.027(2) -0.017(2) 0.022(2)

loop_
_atom_type_symbol
_atom_type_description
_atom_type_scat_dispersion_real
_atom_type_scat_dispersion_imag
_atom_type_scat_source
C C 0.0033 0.0016 'International Tables Vol C Tables 4.2.6.8 and 6.1.1.4'
H H 0.0000 0.0000 'International Tables Vol C Tables 4.2.6.8 and 6.1.1.4'
Cl Cl 0.1484 0.1585 'International Tables Vol C Tables 4.2.6.8 and 6.1.1.4'
N N 0.0061 0.0033 'International Tables Vol C Tables 4.2.6.8 and 6.1.1.4'
O O 0.0106 0.0060 'International Tables Vol C Tables 4.2.6.8 and 6.1.1.4'
S S 0.1246 0.1234 'International Tables Vol C Tables 4.2.6.8 and 6.1.1.4'

loop_
_geom_angle_atom_site_label_1
_geom_angle_atom_site_label_2
_geom_angle_atom_site_label_3
_geom_angle
_geom_angle_site_symmetry_1
_geom_angle_site_symmetry_3
_geom_angle_publ_flag
O7 S1 O8 119.5(3) . . ?
O7 S1 N2 103.4(2) . . ?
O8 S1 N2 109.9(3) . . ?
O7 S1 C10 109.0(3) . . ?
O8 S1 C10 108.4(3) . . ?
N2 S1 C10 105.7(2) . . ?
O10 S2 O9 120.1(3) . . ?
O10 S2 N4 103.6(2) . . ?
O9 S2 N4 109.0(2) . . ?
O10 S2 C30 109.1(2) . . ?
O9 S2 C30 108.8(3) . . ?
N4 S2 C30 105.3(3) . . ?
O12 S3 O13 120.2(2) . . ?
O12 S3 N6 109.2(2) . . ?
O13 S3 N6 102.7(2) . . ?
O12 S3 C50 107.5(2) . . ?
O13 S3 C50 110.0(3) . . ?
N6 S3 C50 106.4(2) . . ?
C3 O1 C17 114.8(4) . . ?
C23 O2 C37 115.6(4) . . ?
C43 O3 C57 114.6(5) . . ?
C9 N1 C6 123.3(4) . . ?
C9 N1 H1N 120.4 . . ?
C6 N1 H1N 115.8 . . ?
C9 N2 S1 122.4(3) . . ?
C9 N2 H2N 114.0 . . ?
S1 N2 H2N 118.6 . . ?
C29 N3 C26 122.3(4) . . ?
C29 N3 H3N 112.9 . . ?
C26 N3 H3N 121.9 . . ?
C29 N4 S2 124.2(4) . . ?
C29 N4 H4N 123.1 . . ?
S2 N4 H4N 112.6 . . ?
C49 N5 C46 122.1(4) . . ?
C49 N5 H5N 114.4 . . ?
C46 N5 H5N 122.0 . . ?
C49 N6 S3 123.4(4) . . ?
C49 N6 H6N 119.5 . . ?
S3 N6 H6N 110.4 . . ?
C22 C1 C42 109.7(4) . . ?
C22 C1 C2 112.9(4) . . ?
C42 C1 C2 111.9(4) . . ?
C22 C1 H1 107.4 . . ?
C42 C1 H1 107.4 . . ?
C2 C1 H1 107.4 . . ?
C7 C2 C3 117.8(5) . . ?
C7 C2 C1 122.7(4) . . ?
C3 C2 C1 119.4(5) . . ?
O1 C3 C2 119.4(5) . . ?
O1 C3 C4 118.7(5) . . ?
C2 C3 C4 121.8(5) . . ?
C5 C4 C3 118.2(5) . . ?
C5 C4 C8 120.3(5) . . ?
C3 C4 C8 121.5(5) . . ?
C6 C5 C4 120.4(5) . . ?
C6 C5 H5 119.8 . . ?
C4 C5 H5 119.8 . . ?
C7 C6 C5 120.5(5) . . ?
C7 C6 N1 119.6(5) . . ?
C5 C6 N1 119.8(5) . . ?
C6 C7 C2 121.2(5) . . ?
C6 C7 H7 119.4 . . ?
C2 C7 H7 119.4 . . ?
C4 C8 H8A 109.5 . . ?
C4 C8 H8B 109.5 . . ?
H8A C8 H8B 109.5 . . ?
C4 C8 H8C 109.5 . . ?
H8A C8 H8C 109.5 . . ?
H8B C8 H8C 109.5 . . ?
O4 C9 N1 125.3(5) . . ?
O4 C9 N2 119.8(5) . . ?
N1 C9 N2 114.8(4) . . ?
C11 C10 C15 120.9(6) . . ?
C11 C10 S1 119.9(4) . . ?
C15 C10 S1 119.0(5) . . ?
C10 C11 C12 120.1(5) . . ?
C10 C11 H11 120.0 . . ?
C12 C11 H11 120.0 . . ?
C11 C12 C13 120.4(6) . . ?
C11 C12 H12 119.8 . . ?
C13 C12 H12 119.8 . . ?
C14 C13 C12 118.2(6) . . ?
C14 C13 C16 120.9(5) . . ?
C12 C13 C16 120.9(6) . . ?
C15 C14 C13 121.7(5) . . ?
C15 C14 H14 119.1 . . ?
C13 C14 H14 119.1 . . ?
C14 C15 C10 118.8(6) . . ?
C14 C15 H15 120.6 . . ?
C10 C15 H15 120.6 . . ?
C13 C16 H16A 109.5 . . ?
C13 C16 H16B 109.5 . . ?
H16A C16 H16B 109.5 . . ?
C13 C16 H16C 109.5 . . ?
H16A C16 H16C 109.5 . . ?
H16B C16 H16C 109.5 . . ?
O1 C17 C18 108.7(5) . . ?
O1 C17 H17A 109.9 . . ?
C18 C17 H17A 109.9 . . ?
O1 C17 H17B 109.9 . . ?
C18 C17 H17B 109.9 . . ?
H17A C17 H17B 108.3 . . ?
C17 C18 C19 113.4(6) . . ?
C17 C18 H18A 108.9 . . ?
C19 C18 H18A 108.9 . . ?
C17 C18 H18B 108.9 . . ?
C19 C18 H18B 108.9 . . ?
H18A C18 H18B 107.7 . . ?
C18 C19 C20 110.0(7) . . ?
C18 C19 H19A 109.7 . . ?
C20 C19 H19A 109.7 . . ?
C18 C19 H19B 109.7 . . ?
C20 C19 H19B 109.7 . . ?
H19A C19 H19B 108.2 . . ?
C21 C20 C19 111.3(11) . . ?
C21 C20 H20A 109.4 . . ?
C19 C20 H20A 109.4 . . ?
C21 C20 H20B 109.4 . . ?
C19 C20 H20B 109.4 . . ?
H20A C20 H20B 108.0 . . ?
C20 C21 H21A 109.5 . . ?
C20 C21 H21B 109.5 . . ?
H21A C21 H21B 109.5 . . ?
C20 C21 H21C 109.5 . . ?
H21A C21 H21C 109.5 . . ?
H21B C21 H21C 109.5 . . ?
C27 C22 C23 118.1(5) . . ?
C27 C22 C1 122.1(4) . . ?
C23 C22 C1 119.6(4) . . ?
O2 C23 C24 119.8(4) . . ?
O2 C23 C22 117.7(5) . . ?
C24 C23 C22 122.3(5) . . ?
C23 C24 C25 117.6(5) . . ?
C23 C24 C28 121.6(5) . . ?
C25 C24 C28 120.7(5) . . ?
C26 C25 C24 120.4(5) . . ?
C26 C25 H25 119.8 . . ?
C24 C25 H25 119.8 . . ?
C27 C26 C25 121.0(5) . . ?
C27 C26 N3 117.2(4) . . ?
C25 C26 N3 121.8(5) . . ?
C22 C27 C26 120.6(5) . . ?
C22 C27 H27 119.7 . . ?
C26 C27 H27 119.7 . . ?
C24 C28 H28A 109.5 . . ?
C24 C28 H28B 109.5 . . ?
H28A C28 H28B 109.5 . . ?
C24 C28 H28C 109.5 . . ?
H28A C28 H28C 109.5 . . ?
H28B C28 H28C 109.5 . . ?
O5 C29 N3 125.4(5) . . ?
O5 C29 N4 121.1(5) . . ?
N3 C29 N4 113.5(4) . . ?
C31 C30 C35 121.2(5) . . ?
C31 C30 S2 118.4(4) . . ?
C35 C30 S2 120.4(5) . . ?
C30 C31 C32 119.3(6) . . ?
C30 C31 H31 120.4 . . ?
C32 C31 H31 120.4 . . ?
C31 C32 C33 120.7(6) . . ?
C31 C32 H32 119.7 . . ?
C33 C32 H32 119.7 . . ?
C34 C33 C32 118.6(6) . . ?
C34 C33 C36 121.0(7) . . ?
C32 C33 C36 120.3(7) . . ?
C33 C34 C35 121.7(6) . . ?
C33 C34 H34 119.2 . . ?
C35 C34 H34 119.2 . . ?
C30 C35 C34 118.5(6) . . ?
C30 C35 H35 120.8 . . ?
C34 C35 H35 120.8 . . ?
C33 C36 H36A 109.5 . . ?
C33 C36 H36B 109.5 . . ?
H36A C36 H36B 109.5 . . ?
C33 C36 H36C 109.5 . . ?
H36A C36 H36C 109.5 . . ?
H36B C36 H36C 109.5 . . ?
O2 C37 C38 105.4(5) . . ?
O2 C37 H37A 110.7 . . ?
C38 C37 H37A 110.7 . . ?
O2 C37 H37B 110.7 . . ?
C38 C37 H37B 110.7 . . ?
H37A C37 H37B 108.8 . . ?
C39 C38 C37 117.9(9) . . ?
C39 C38 H38A 107.8 . . ?
C37 C38 H38A 107.8 . . ?
C39 C38 H38B 107.8 . . ?
C37 C38 H38B 107.8 . . ?
H38A C38 H38B 107.2 . . ?
C38 C39 C40 127.9(11) . . ?
C38 C39 H39A 105.3 . . ?
C40 C39 H39A 105.3 . . ?
C38 C39 H39B 105.3 . . ?
C40 C39 H39B 105.3 . . ?
H39A C39 H39B 106.0 . . ?
C39 C40 C41 126.2(11) . . ?
C39 C40 H40A 105.8 . . ?
C41 C40 H40A 105.8 . . ?
C39 C40 H40B 105.8 . . ?
C41 C40 H40B 105.8 . . ?
H40A C40 H40B 106.2 . . ?
C40 C41 H41A 109.5 . . ?
C40 C41 H41B 109.5 . . ?
H41A C41 H41B 109.5 . . ?
C40 C41 H41C 109.5 . . ?
H41A C41 H41C 109.5 . . ?
H41B C41 H41C 109.5 . . ?
C47 C42 C43 118.1(5) . . ?
C47 C42 C1 122.3(4) . . ?
C43 C42 C1 119.7(5) . . ?
O3 C43 C44 119.0(5) . . ?
O3 C43 C42 118.5(5) . . ?
C44 C43 C42 122.3(5) . . ?
C45 C44 C43 117.8(5) . . ?
C45 C44 C48 121.1(5) . . ?
C43 C44 C48 121.1(5) . . ?
C46 C45 C44 121.0(5) . . ?
C46 C45 H45 119.5 . . ?
C44 C45 H45 119.5 . . ?
C45 C46 C47 120.3(5) . . ?
C45 C46 N5 120.8(4) . . ?
C47 C46 N5 118.8(4) . . ?
C42 C47 C46 120.4(5) . . ?
C42 C47 H47 119.8 . . ?
C46 C47 H47 119.8 . . ?
C44 C48 H48A 109.5 . . ?
C44 C48 H48B 109.5 . . ?
H48A C48 H48B 109.5 . . ?
C44 C48 H48C 109.5 . . ?
H48A C48 H48C 109.5 . . ?
H48B C48 H48C 109.5 . . ?
O6 C49 N5 124.9(5) . . ?
O6 C49 N6 121.4(5) . . ?
N5 C49 N6 113.7(4) . . ?
C55 C50 C51 120.4(5) . . ?
C55 C50 S3 120.6(4) . . ?
C51 C50 S3 118.9(5) . . ?
C52 C51 C50 118.9(6) . . ?
C52 C51 H51 120.6 . . ?
C50 C51 H51 120.6 . . ?
C51 C52 C53 121.7(5) . . ?
C51 C52 H52 119.1 . . ?
C53 C52 H52 119.1 . . ?
C52 C53 C54 118.1(5) . . ?
C52 C53 C56 121.8(6) . . ?
C54 C53 C56 120.1(6) . . ?
C55 C54 C53 121.2(6) . . ?
C55 C54 H54 119.4 . . ?
C53 C54 H54 119.4 . . ?
C54 C55 C50 119.6(5) . . ?
C54 C55 H55 120.2 . . ?
C50 C55 H55 120.2 . . ?
C53 C56 H56A 109.5 . . ?
C53 C56 H56B 109.5 . . ?
H56A C56 H56B 109.5 . . ?
C53 C56 H56C 109.5 . . ?
H56A C56 H56C 109.5 . . ?
H56B C56 H56C 109.5 . . ?
O3 C57 C58 105.1(6) . . ?
O3 C57 H57A 110.7 . . ?
C58 C57 H57A 110.7 . . ?
O3 C57 H57B 110.7 . . ?
C58 C57 H57B 110.7 . . ?
H57A C57 H57B 108.8 . . ?
C59 C58 C57 114.9(9) . . ?
C59 C58 H58A 108.5 . . ?
C57 C58 H58A 108.5 . . ?
C59 C58 H58B 108.5 . . ?
C57 C58 H58B 108.5 . . ?
H58A C58 H58B 107.5 . . ?
C58 C59 C60 114.4(11) . . ?
C58 C59 H59A 108.7 . . ?
C60 C59 H59A 108.7 . . ?
C58 C59 H59B 108.7 . . ?
C60 C59 H59B 108.7 . . ?
H59A C59 H59B 107.6 . . ?
C61 C60 C59 110.3(11) . . ?
C61 C60 H60A 109.6 . . ?
C59 C60 H60A 109.6 . . ?
C61 C60 H60B 109.6 . . ?
C59 C60 H60B 109.6 . . ?
H60A C60 H60B 108.1 . . ?
C60 C61 H61A 109.5 . . ?
C60 C61 H61B 109.5 . . ?
H61A C61 H61B 109.5 . . ?
C60 C61 H61C 109.5 . . ?
H61A C61 H61C 109.5 . . ?
H61B C61 H61C 109.5 . . ?
Cl1L C1L Cl2L 111.4(4) . . ?
Cl1L C1L Cl3L 109.9(4) . . ?
Cl2L C1L Cl3L 110.8(4) . . ?
Cl1L C1L H1L 108.2 . . ?
Cl2L C1L H1L 108.2 . . ?
Cl3L C1L H1L 108.2 . . ?
Cl6A C5L Cl8A 78.3(6) . . ?
Cl6A C5L Cl7L 116.2(7) . . ?
Cl8A C5L Cl7L 108.8(6) . . ?
Cl6A C5L Cl7A 134.6(8) . . ?
Cl8A C5L Cl7A 111.5(6) . . ?
Cl7L C5L Cl7A 18.6(3) . . ?
Cl6A C5L Cl8L 113.5(6) . . ?
Cl8A C5L Cl8L 42.9(3) . . ?
Cl7L C5L Cl8L 111.0(5) . . ?
Cl7A C5L Cl8L 99.9(6) . . ?
Cl6A C5L Cl6L 24.2(3) . . ?
Cl8A C5L Cl6L 98.5(6) . . ?
Cl7L C5L Cl6L 97.2(5) . . ?
Cl7A C5L Cl6L 114.2(6) . . ?
Cl8L C5L Cl6L 137.2(5) . . ?
Cl6A C5L H5L 110.1 . . ?
Cl8A C5L H5L 139.8 . . ?
Cl7L C5L H5L 102.3 . . ?
Cl7A C5L H5L 90.7 . . ?
Cl8L C5L H5L 102.3 . . ?
Cl6L C5L H5L 102.3 . . ?

loop_
_geom_bond_atom_site_label_1
_geom_bond_atom_site_label_2
_geom_bond_distance
_geom_bond_site_symmetry_2
_geom_bond_publ_flag
S1 O7 1.430(4) . ?
S1 O8 1.434(4) . ?
S1 N2 1.650(4) . ?
S1 C10 1.755(7) . ?
S2 O10 1.425(4) . ?
S2 O9 1.426(4) . ?
S2 N4 1.647(5) . ?
S2 C30 1.760(6) . ?
S3 O12 1.432(4) . ?
S3 O13 1.433(4) . ?
S3 N6 1.660(5) . ?
S3 C50 1.754(5) . ?
O1 C3 1.393(6) . ?
O1 C17 1.437(7) . ?
O2 C23 1.386(6) . ?
O2 C37 1.444(7) . ?
O3 C43 1.389(6) . ?
O3 C57 1.434(8) . ?
O4 C9 1.243(6) . ?
O5 C29 1.236(6) . ?
O6 C49 1.232(6) . ?
N1 C9 1.339(7) . ?
N1 C6 1.433(7) . ?
N1 H1N 0.8925 . ?
N2 C9 1.400(7) . ?
N2 H2N 0.8894 . ?
N3 C29 1.342(7) . ?
N3 C26 1.429(7) . ?
N3 H3N 0.9584 . ?
N4 C29 1.400(7) . ?
N4 H4N 0.8564 . ?
N5 C49 1.362(6) . ?
N5 C46 1.435(7) . ?
N5 H5N 1.0119 . ?
N6 C49 1.388(7) . ?
N6 H6N 0.8914 . ?
C1 C22 1.530(7) . ?
C1 C42 1.532(7) . ?
C1 C2 1.537(7) . ?
C1 H1 1.0000 . ?
C2 C7 1.399(7) . ?
C2 C3 1.402(7) . ?
C3 C4 1.410(7) . ?
C4 C5 1.398(8) . ?
C4 C8 1.512(8) . ?
C5 C6 1.392(7) . ?
C5 H5 0.9500 . ?
C6 C7 1.379(7) . ?
C7 H7 0.9500 . ?
C8 H8A 0.9800 . ?
C8 H8B 0.9800 . ?
C8 H8C 0.9800 . ?
C10 C11 1.376(8) . ?
C10 C15 1.398(7) . ?
C11 C12 1.384(9) . ?
C11 H11 0.9500 . ?
C12 C13 1.406(7) . ?
C12 H12 0.9500 . ?
C13 C14 1.398(9) . ?
C13 C16 1.491(9) . ?
C14 C15 1.376(9) . ?
C14 H14 0.9500 . ?
C15 H15 0.9500 . ?
C16 H16A 0.9800 . ?
C16 H16B 0.9800 . ?
C16 H16C 0.9800 . ?
C17 C18 1.506(8) . ?
C17 H17A 0.9900 . ?
C17 H17B 0.9900 . ?
C18 C19 1.527(10) . ?
C18 H18A 0.9900 . ?
C18 H18B 0.9900 . ?
C19 C20 1.628(13) . ?
C19 H19A 0.9900 . ?
C19 H19B 0.9900 . ?
C20 C21 1.407(18) . ?
C20 H20A 0.9900 . ?
C20 H20B 0.9900 . ?
C21 H21A 0.9800 . ?
C21 H21B 0.9800 . ?
C21 H21C 0.9800 . ?
C22 C27 1.383(7) . ?
C22 C23 1.418(7) . ?
C23 C24 1.396(8) . ?
C24 C25 1.404(7) . ?
C24 C28 1.507(7) . ?
C25 C26 1.390(7) . ?
C25 H25 0.9500 . ?
C26 C27 1.386(7) . ?
C27 H27 0.9500 . ?
C28 H28A 0.9800 . ?
C28 H28B 0.9800 . ?
C28 H28C 0.9800 . ?
C30 C31 1.382(8) . ?
C30 C35 1.386(8) . ?
C31 C32 1.387(8) . ?
C31 H31 0.9500 . ?
C32 C33 1.395(9) . ?
C32 H32 0.9500 . ?
C33 C34 1.382(10) . ?
C33 C36 1.538(9) . ?
C34 C35 1.388(9) . ?
C34 H34 0.9500 . ?
C35 H35 0.9500 . ?
C36 H36A 0.9800 . ?
C36 H36B 0.9800 . ?
C36 H36C 0.9800 . ?
C37 C38 1.544(12) . ?
C37 H37A 0.9900 . ?
C37 H37B 0.9900 . ?
C38 C39 1.388(12) . ?
C38 H38A 0.9900 . ?
C38 H38B 0.9900 . ?
C39 C40 1.417(12) . ?
C39 H39A 0.9900 . ?
C39 H39B 0.9900 . ?
C40 C41 1.441(13) . ?
C40 H40A 0.9900 . ?
C40 H40B 0.9900 . ?
C41 H41A 0.9800 . ?
C41 H41B 0.9800 . ?
C41 H41C 0.9800 . ?
C42 C47 1.390(7) . ?
C42 C43 1.398(7) . ?
C43 C44 1.396(7) . ?
C44 C45 1.393(8) . ?
C44 C48 1.492(7) . ?
C45 C46 1.376(7) . ?
C45 H45 0.9500 . ?
C46 C47 1.396(6) . ?
C47 H47 0.9500 . ?
C48 H48A 0.9800 . ?
C48 H48B 0.9800 . ?
C48 H48C 0.9800 . ?
C50 C55 1.392(8) . ?
C50 C51 1.404(7) . ?
C51 C52 1.374(8) . ?
C51 H51 0.9500 . ?
C52 C53 1.388(9) . ?
C52 H52 0.9500 . ?
C53 C54 1.412(8) . ?
C53 C56 1.497(8) . ?
C54 C55 1.364(8) . ?
C54 H54 0.9500 . ?
C55 H55 0.9500 . ?
C56 H56A 0.9800 . ?
C56 H56B 0.9800 . ?
C56 H56C 0.9800 . ?
C57 C58 1.585(12) . ?
C57 H57A 0.9900 . ?
C57 H57B 0.9900 . ?
C58 C59 1.430(12) . ?
C58 H58A 0.9900 . ?
C58 H58B 0.9900 . ?
C59 C60 1.530(14) . ?
C59 H59A 0.9900 . ?
C59 H59B 0.9900 . ?
C60 C61 1.510(16) . ?
C60 H60A 0.9900 . ?
C60 H60B 0.9900 . ?
C61 H61A 0.9800 . ?
C61 H61B 0.9800 . ?
C61 H61C 0.9800 . ?
C1L Cl1L 1.749(7) . ?
C1L Cl2L 1.749(7) . ?
C1L Cl3L 1.770(7) . ?
C1L H1L 1.0000 . ?
C5L Cl6A 1.588(12) . ?
C5L Cl8A 1.737(10) . ?
C5L Cl7L 1.741(9) . ?
C5L Cl7A 1.778(11) . ?
C5L Cl8L 1.937(10) . ?
C5L Cl6L 2.033(12) . ?
C5L H5L 1.0002 . ?
Cl6A Cl8A 2.102(10) . ?

loop_
_geom_hbond_atom_site_label_D
_geom_hbond_atom_site_label_H
_geom_hbond_atom_site_label_A
_geom_hbond_distance_DH
_geom_hbond_distance_HA
_geom_hbond_distance_DA
_geom_hbond_angle_DHA
_geom_hbond_site_symmetry_A
N1 H1N O9 0.89 2.29 3.048(6) 142.3 2_666
N1 H1N O5 0.89 2.33 3.076(6) 141.1 2_666
N2 H2N O5 0.89 1.99 2.861(5) 164.9 2_666
N3 H3N O6 0.96 2.14 3.035(5) 154.3 2_666
N3 H3N O12 0.96 2.41 3.037(6) 123.1 2_666
N4 H4N O6 0.86 2.02 2.809(6) 152.9 2_666
N5 H5N O4 1.01 1.95 2.912(6) 157.8 2_666
N6 H6N O4 0.89 2.19 2.936(6) 140.3 2_666

loop_
_geom_torsion_atom_site_label_1
_geom_torsion_atom_site_label_2
_geom_torsion_atom_site_label_3
_geom_torsion_atom_site_label_4
_geom_torsion
_geom_torsion_site_symmetry_1
_geom_torsion_site_symmetry_2
_geom_torsion_site_symmetry_3
_geom_torsion_site_symmetry_4
_geom_torsion_publ_flag
O7 S1 N2 C9 -170.2(5) . . . . ?
O8 S1 N2 C9 -41.5(5) . . . . ?
C10 S1 N2 C9 75.2(5) . . . . ?
O10 S2 N4 C29 176.0(4) . . . . ?
O9 S2 N4 C29 47.1(5) . . . . ?
C30 S2 N4 C29 -69.5(5) . . . . ?
O12 S3 N6 C49 53.3(4) . . . . ?
O13 S3 N6 C49 -178.0(4) . . . . ?
C50 S3 N6 C49 -62.5(4) . . . . ?
C22 C1 C2 C7 94.2(6) . . . . ?
C42 C1 C2 C7 -30.1(7) . . . . ?
C22 C1 C2 C3 -87.5(6) . . . . ?
C42 C1 C2 C3 148.2(5) . . . . ?
C17 O1 C3 C2 100.2(5) . . . . ?
C17 O1 C3 C4 -83.9(6) . . . . ?
C7 C2 C3 O1 176.7(4) . . . . ?
C1 C2 C3 O1 -1.7(7) . . . . ?
C7 C2 C3 C4 0.9(7) . . . . ?
C1 C2 C3 C4 -177.5(5) . . . . ?
O1 C3 C4 C5 -178.0(5) . . . . ?
C2 C3 C4 C5 -2.2(8) . . . . ?
O1 C3 C4 C8 0.7(8) . . . . ?
C2 C3 C4 C8 176.5(5) . . . . ?
C3 C4 C5 C6 1.5(8) . . . . ?
C8 C4 C5 C6 -177.3(5) . . . . ?
C4 C5 C6 C7 0.5(8) . . . . ?
C4 C5 C6 N1 176.5(5) . . . . ?
C9 N1 C6 C7 -129.9(5) . . . . ?
C9 N1 C6 C5 54.1(7) . . . . ?
C5 C6 C7 C2 -1.9(8) . . . . ?
N1 C6 C7 C2 -177.9(5) . . . . ?
C3 C2 C7 C6 1.1(7) . . . . ?
C1 C2 C7 C6 179.5(5) . . . . ?
C6 N1 C9 O4 3.0(8) . . . . ?
C6 N1 C9 N2 -179.6(4) . . . . ?
S1 N2 C9 O4 -32.9(7) . . . . ?
S1 N2 C9 N1 149.6(4) . . . . ?
O7 S1 C10 C11 -45.5(5) . . . . ?
O8 S1 C10 C11 -177.1(4) . . . . ?
N2 S1 C10 C11 65.1(5) . . . . ?
O7 S1 C10 C15 129.2(4) . . . . ?
O8 S1 C10 C15 -2.4(5) . . . . ?
N2 S1 C10 C15 -120.2(4) . . . . ?
C15 C10 C11 C12 1.0(8) . . . . ?
S1 C10 C11 C12 175.6(4) . . . . ?
C10 C11 C12 C13 -0.2(8) . . . . ?
C11 C12 C13 C14 -0.3(8) . . . . ?
C11 C12 C13 C16 -179.4(5) . . . . ?
C12 C13 C14 C15 -0.1(8) . . . . ?
C16 C13 C14 C15 179.1(5) . . . . ?
C13 C14 C15 C10 0.9(8) . . . . ?
C11 C10 C15 C14 -1.3(8) . . . . ?
S1 C10 C15 C14 -176.0(4) . . . . ?
C3 O1 C17 C18 167.5(5) . . . . ?
O1 C17 C18 C19 -66.3(7) . . . . ?
C17 C18 C19 C20 -172.5(6) . . . . ?
C18 C19 C20 C21 -177.0(10) . . . . ?
C42 C1 C22 C27 96.8(5) . . . . ?
C2 C1 C22 C27 -28.7(6) . . . . ?
C42 C1 C22 C23 -78.2(6) . . . . ?
C2 C1 C22 C23 156.4(4) . . . . ?
C37 O2 C23 C24 88.0(6) . . . . ?
C37 O2 C23 C22 -97.2(6) . . . . ?
C27 C22 C23 O2 -174.0(4) . . . . ?
C1 C22 C23 O2 1.1(6) . . . . ?
C27 C22 C23 C24 0.6(7) . . . . ?
C1 C22 C23 C24 175.7(4) . . . . ?
O2 C23 C24 C25 173.8(4) . . . . ?
C22 C23 C24 C25 -0.6(7) . . . . ?
O2 C23 C24 C28 -5.1(7) . . . . ?
C22 C23 C24 C28 -179.5(5) . . . . ?
C23 C24 C25 C26 0.1(7) . . . . ?
C28 C24 C25 C26 179.0(5) . . . . ?
C24 C25 C26 C27 0.5(7) . . . . ?
C24 C25 C26 N3 -179.8(5) . . . . ?
C29 N3 C26 C27 -123.0(5) . . . . ?
C29 N3 C26 C25 57.2(7) . . . . ?
C23 C22 C27 C26 0.0(7) . . . . ?
C1 C22 C27 C26 -175.0(4) . . . . ?
C25 C26 C27 C22 -0.6(7) . . . . ?
N3 C26 C27 C22 179.7(4) . . . . ?
C26 N3 C29 O5 -15.3(8) . . . . ?
C26 N3 C29 N4 163.9(5) . . . . ?
S2 N4 C29 O5 -11.1(7) . . . . ?
S2 N4 C29 N3 169.7(4) . . . . ?
O10 S2 C30 C31 28.2(5) . . . . ?
O9 S2 C30 C31 160.9(4) . . . . ?
N4 S2 C30 C31 -82.4(5) . . . . ?
O10 S2 C30 C35 -151.3(5) . . . . ?
O9 S2 C30 C35 -18.6(6) . . . . ?
N4 S2 C30 C35 98.1(5) . . . . ?
C35 C30 C31 C32 -0.2(9) . . . . ?
S2 C30 C31 C32 -179.7(5) . . . . ?
C30 C31 C32 C33 0.1(9) . . . . ?
C31 C32 C33 C34 0.2(10) . . . . ?
C31 C32 C33 C36 179.8(6) . . . . ?
C32 C33 C34 C35 -0.5(11) . . . . ?
C36 C33 C34 C35 179.9(7) . . . . ?
C31 C30 C35 C34 -0.1(10) . . . . ?
S2 C30 C35 C34 179.4(5) . . . . ?
C33 C34 C35 C30 0.5(11) . . . . ?
C23 O2 C37 C38 159.3(6) . . . . ?
O2 C37 C38 C39 63.5(10) . . . . ?
C37 C38 C39 C40 -166.1(9) . . . . ?
C38 C39 C40 C41 175.2(10) . . . . ?
C22 C1 C42 C47 -38.1(6) . . . . ?
C2 C1 C42 C47 88.0(6) . . . . ?
C22 C1 C42 C43 141.9(5) . . . . ?
C2 C1 C42 C43 -92.0(6) . . . . ?
C57 O3 C43 C44 -90.3(6) . . . . ?
C57 O3 C43 C42 94.7(6) . . . . ?
C47 C42 C43 O3 177.7(4) . . . . ?
C1 C42 C43 O3 -2.4(7) . . . . ?
C47 C42 C43 C44 2.8(8) . . . . ?
C1 C42 C43 C44 -177.2(5) . . . . ?
O3 C43 C44 C45 -177.6(5) . . . . ?
C42 C43 C44 C45 -2.8(8) . . . . ?
O3 C43 C44 C48 2.6(8) . . . . ?
C42 C43 C44 C48 177.4(5) . . . . ?
C43 C44 C45 C46 0.2(7) . . . . ?
C48 C44 C45 C46 -179.9(5) . . . . ?
C44 C45 C46 C47 2.2(7) . . . . ?
C44 C45 C46 N5 178.8(5) . . . . ?
C49 N5 C46 C45 63.6(6) . . . . ?
C49 N5 C46 C47 -119.7(5) . . . . ?
C43 C42 C47 C46 -0.4(7) . . . . ?
C1 C42 C47 C46 179.6(5) . . . . ?
C45 C46 C47 C42 -2.1(7) . . . . ?
N5 C46 C47 C42 -178.8(4) . . . . ?
C46 N5 C49 O6 -0.7(7) . . . . ?
C46 N5 C49 N6 -178.7(4) . . . . ?
S3 N6 C49 O6 1.7(6) . . . . ?
S3 N6 C49 N5 179.7(3) . . . . ?
O12 S3 C50 C55 -22.1(5) . . . . ?
O13 S3 C50 C55 -154.6(5) . . . . ?
N6 S3 C50 C55 94.9(5) . . . . ?
O12 S3 C50 C51 155.6(4) . . . . ?
O13 S3 C50 C51 23.1(5) . . . . ?
N6 S3 C50 C51 -87.4(5) . . . . ?
C55 C50 C51 C52 -1.9(8) . . . . ?
S3 C50 C51 C52 -179.7(4) . . . . ?
C50 C51 C52 C53 0.5(8) . . . . ?
C51 C52 C53 C54 1.0(9) . . . . ?
C51 C52 C53 C56 -179.0(6) . . . . ?
C52 C53 C54 C55 -1.3(9) . . . . ?
C56 C53 C54 C55 178.8(6) . . . . ?
C53 C54 C55 C50 -0.1(9) . . . . ?
C51 C50 C55 C54 1.7(9) . . . . ?
S3 C50 C55 C54 179.4(5) . . . . ?
C43 O3 C57 C58 -159.5(5) . . . . ?
O3 C57 C58 C59 173.4(8) . . . . ?
C57 C58 C59 C60 -172.4(8) . . . . ?
C58 C59 C60 C61 -168.8(10) . . . . ?
